data_2007247
loop_
_publ_author_name
'Jayanta Kumar Ray'
'Tapan Kumar Mahato'
'Kandasamy Chinnakali'
'Ibrahim Abdul Razak'
'Hoong-Kun Fun'

_publ_section_title
;
 10-Chloro-6,7-dihydro-5<i>H</i>-benzo[6,7]cyclohepta[1,2-<i>b</i>]quinoline
 and
 10-Methyl-6,7-dihydro-5<i>H</i>-benzo[6,7]cyclohepta[1,2-<i>b</i>]quinoline
;
_journal_issue 5
_journal_name_full 'Acta Crystallographica Section C'
_journal_page_first 641
_journal_page_last 643
_journal_paper_doi 10.1107/S0108270197017654
_journal_volume 54
_journal_year 1998
_chemical_formula_sum 'C19 H17 N'
_chemical_formula_weight 259.34
_chemical_melting_point 373.15
_chemical_name_systematic
;
10-Methyl-6,7-dihydro-5H[benzo][6,7]cyclohepta[1,2-b]qinoline
;
_space_group_IT_number 14
_symmetry_cell_setting monoclinic
_symmetry_space_group_name_Hall '-P 2ybc'
_symmetry_space_group_name_H-M 'P 1 21/c 1'
_audit_creation_method SHELXL
_cell_angle_alpha 90.00
_cell_angle_beta 98.41(3)
_cell_angle_gamma 90.00
_cell_formula_units_Z 8
_cell_length_a 8.972(5)
_cell_length_b 12.973(4)
_cell_length_c 24.699(9)
_cell_measurement_reflns_used 12
_cell_measurement_temperature 293(2)
_cell_measurement_theta_max 8.01
_cell_measurement_theta_min 5.15
_cell_volume 2844(2)
_diffrn_ambient_temperature 293(2)
_diffrn_measurement_device 'Siemens P4 diffractometer'
_diffrn_measurement_method '\q/2\q scans'
_diffrn_radiation_monochromator graphite
_diffrn_radiation_source 'fine-focus sealed tube'
_diffrn_radiation_type MoK\a
_diffrn_radiation_wavelength 0.71073
_diffrn_reflns_av_R_equivalents 0.0651
_diffrn_reflns_av_sigmaI/netI 0.1619
_diffrn_reflns_limit_h_max 9
_diffrn_reflns_limit_h_min -1
_diffrn_reflns_limit_k_max 13
_diffrn_reflns_limit_k_min -1
_diffrn_reflns_limit_l_max 26
_diffrn_reflns_limit_l_min -26
_diffrn_reflns_number 5030
_diffrn_reflns_theta_max 22.50
_diffrn_reflns_theta_min 1.67
_diffrn_standards_decay_% <3
_diffrn_standards_interval_count 97
_diffrn_standards_number 3
_exptl_absorpt_coefficient_mu 0.070
_exptl_absorpt_correction_type none
_exptl_crystal_colour colourless
_exptl_crystal_density_diffrn 1.211
_exptl_crystal_density_meas ?
_exptl_crystal_description slab
_exptl_crystal_F_000 1104
_exptl_crystal_size_max 0.64
_exptl_crystal_size_mid 0.40
_exptl_crystal_size_min 0.14
_refine_diff_density_max 0.16
_refine_diff_density_min -0.16
_refine_ls_extinction_method none
_refine_ls_goodness_of_fit_all 0.810
_refine_ls_goodness_of_fit_obs 1.077
_refine_ls_hydrogen_treatment 'H atoms:riding model'
_refine_ls_matrix_type full
_refine_ls_number_parameters 361
_refine_ls_number_reflns 3710
_refine_ls_number_restraints 0
_refine_ls_restrained_S_all 0.815
_refine_ls_restrained_S_obs 1.077
_refine_ls_R_factor_all 0.1670
_refine_ls_R_factor_obs .0537
_refine_ls_shift/esd_max 0.000
_refine_ls_shift/esd_mean 0.000
_refine_ls_structure_factor_coef Fsqd
_refine_ls_weighting_details 'w = 1/[\s^2^(Fo^2^)+(0.0410P)^2^] where P=(Fo^2^+2Fc^2^)/3'
_refine_ls_weighting_scheme calc
_refine_ls_wR_factor_all 0.1326
_refine_ls_wR_factor_obs .1006
_reflns_number_observed 1450
_reflns_number_total 3711
_reflns_observed_criterion >2sigma(I)
_cod_data_source_file mu1348.cif
_cod_data_source_block II
_cod_depositor_comments
;
The following automatic conversions were performed:

'_chemical_melting_point' value '100\%C' was changed to '373.15' - it
was converted from degrees Celsius(C) to Kelvins(K).

Automatic conversion script
Id: cif_fix_values 1646 2011-03-28 12:23:43Z adriana 

The following automatic conversions were performed:

'_chemical_melting_point' value '100\%C' was changed to '373.15' - it
was converted from degrees Celsius(C) to Kelvins(K).

Automatic conversion script
Id: cif_fix_values 1715 2011-07-08 13:25:40Z adriana 

The following automatic conversions were performed:

'_exptl_crystal_density_meas' value 'not measured' was changed to '?'
- the value is perceived as not measured.

Automatic conversion script
Id: cif_fix_values 3008 2015-01-20 13:52:24Z robertas 

The following automatic conversions were performed:

'_refine_ls_weighting_scheme' value 'calc w =
1/[\s^2^(Fo^2^)+(0.0410P)^2^] where P=(Fo^2^+2Fc^2^)/3' was changed
to 'calc'. New tag '_refine_ls_weighting_details' was created. The
value of the new tag was set to 'w = 1/[\s^2^(Fo^2^)+(0.0410P)^2^]
where P=(Fo^2^+2Fc^2^)/3'.

Automatic conversion script
Id: cif_fix_values 3143 2015-03-26 13:38:13Z robertas 
;
_cod_original_cell_volume 2844.(2)
_cod_original_sg_symbol_H-M 'P 21/c'
_cod_database_code 2007247

loop_
_symmetry_equiv_pos_as_xyz
'x, y, z'
'-x, y+1/2, -z+1/2'
'-x, -y, -z'
'x, -y-1/2, z-1/2'

loop_
_atom_site_aniso_label
_atom_site_aniso_U_11
_atom_site_aniso_U_22
_atom_site_aniso_U_33
_atom_site_aniso_U_12
_atom_site_aniso_U_13
_atom_site_aniso_U_23
N1A .050(3) .049(3) .056(3) .002(2) .011(2) -.008(2)
C1A .090(5) .060(4) .060(4) .011(4) .021(4) -.003(3)
C2A .085(5) .071(4) .057(4) .006(4) .001(3) -.011(3)
C3A .060(4) .063(4) .053(3) .010(3) .005(3) -.012(3)
C4A .046(3) .047(3) .060(4) .005(3) .007(3) -.012(3)
C5A .051(3) .038(3) .047(3) .005(3) .007(3) -.005(3)
C6A .041(3) .041(3) .060(3) .002(3) .004(3) -.003(3)
C7A .057(4) .055(3) .073(4) -.013(3) .010(3) -.001(3)
C8A .077(4) .062(4) .095(4) -.023(3) .016(4) .011(4)
C9A .082(4) .084(5) .072(4) -.019(4) .015(3) .015(4)
C10A .064(4) .063(4) .065(4) -.008(3) .008(3) .004(3)
C11A .048(3) .043(3) .060(3) -.003(3) .010(3) .005(3)
C12A .062(4) .052(3) .059(3) .002(3) .009(3) -.007(3)
C13A .064(4) .053(3) .060(3) -.003(3) -.002(3) -.005(3)
C14A .041(3) .053(3) .070(3) .000(3) .002(3) .009(3)
C15A .045(3) .049(3) .054(3) -.005(3) .008(3) -.001(3)
C16A .047(3) .050(3) .074(4) -.004(3) .017(3) -.009(3)
C17A .062(4) .045(3) .050(3) .010(3) .016(3) -.006(3)
C18A .069(4) .057(3) .068(4) .002(3) .020(3) -.007(3)
C19A .136(6) .106(5) .070(4) .010(5) .017(4) .022(4)
N1B .056(3) .042(3) .057(3) -.002(2) .005(2) .006(2)
C1B .048(3) .054(3) .062(3) -.001(3) .014(3) -.006(3)
C2B .048(3) .046(3) .075(4) -.005(3) .009(3) -.005(3)
C3B .055(3) .048(3) .065(3) -.004(3) .007(3) .007(3)
C4B .045(3) .040(3) .063(4) -.002(3) .007(3) .003(3)
C5B .046(3) .044(3) .052(3) .005(3) -.002(3) .002(3)
C6B .063(4) .041(3) .055(3) .003(3) -.002(3) .008(3)
C7B .076(4) .059(4) .059(4) .007(3) .007(3) .028(3)
C8B .103(5) .093(5) .059(4) .028(4) .015(4) .028(4)
C9B .123(6) .092(6) .058(4) .034(5) .010(4) .014(4)
C10B .118(6) .063(4) .072(5) .015(4) -.017(4) .001(4)
C11B .073(4) .057(4) .063(4) .017(4) -.008(4) .003(3)
C12B .050(4) .064(4) .091(4) .001(3) -.012(3) -.006(3)
C13B .067(4) .060(4) .082(4) -.010(3) .000(3) -.006(3)
C14B .071(4) .043(3) .063(3) -.005(3) .010(3) -.001(3)
C15B .047(3) .039(3) .055(3) -.001(3) .006(3) .001(3)
C16B .051(3) .046(3) .059(3) -.006(3) .013(3) .011(3)
C17B .045(3) .047(3) .051(3) -.006(3) .009(3) .001(3)
C18B .045(3) .054(3) .060(3) -.009(3) .014(3) .007(3)
C19B .075(4) .086(4) .064(3) -.015(4) .013(3) -.019(3)

loop_
_atom_site_label
_atom_site_fract_x
_atom_site_fract_y
_atom_site_fract_z
_atom_site_U_iso_or_equiv
_atom_site_thermal_displace_type
_atom_site_calc_flag
_atom_site_refinement_flags
_atom_site_occupancy
_atom_site_disorder_group
_atom_site_type_symbol
N1A .2455(4) .5420(3) .0369(2) .0511(10) Uani d . 1 . N
C1A .3330(7) .6858(4) -.1067(2) .069(2) Uani d . 1 . C
C2A .1960(7) .6342(4) -.1038(2) .072(2) Uani d . 1 . C
H2A .1222(7) .6330(4) -.1344(2) .087 Uiso calc R 1 . H
C3A .1695(5) .5861(4) -.0571(2) .0589(14) Uani d . 1 . C
H3A .0785(5) .5523(4) -.0564(2) .071 Uiso calc R 1 . H
C4A .2790(6) .5871(4) -.0098(2) .0510(13) Uani d . 1 . C
C5A .3491(5) .5487(3) .0810(2) .0454(12) Uani d . 1 . C
C6A .3067(5) .5036(4) .1319(2) .0479(13) Uani d . 1 . C
C7A .2452(5) .4046(4) .1323(2) .0616(14) Uani d . 1 . C
H7A .2250(5) .3675(4) .0998(2) .074 Uiso calc R 1 . H
C8A .2144(6) .3618(4) .1803(2) .078(2) Uani d . 1 . C
H8A .1745(6) .2957(4) .1801(2) .093 Uiso calc R 1 . H
C9A .2421(6) .4157(5) .2288(2) .079(2) Uani d . 1 . C
H9A .2228(6) .3858(5) .2613(2) .095 Uiso calc R 1 . H
C10A .2979(5) .5133(4) .2286(2) .0640(15) Uani d . 1 . C
H10A .3138(5) .5502(4) .2612(2) .077 Uiso calc R 1 . H
C11A .3319(5) .5597(3) .1809(2) .0504(13) Uani d . 1 . C
C12A .3929(5) .6684(3) .1820(2) .0577(14) Uani d . 1 . C
H12A .3768(5) .7013(3) .2159(2) .069 Uiso calc R 1 . H
H12B .3373(5) .7071(3) .1521(2) .069 Uiso calc R 1 . H
C13A .5599(5) .6725(4) .1772(2) .0602(14) Uani d . 1 . C
H13A .6179(5) .6567(4) .2125(2) .072 Uiso calc R 1 . H
H13B .5858(5) .7418(4) .1672(2) .072 Uiso calc R 1 . H
C14A .6034(5) .5963(3) .1343(2) .0552(13) Uani d . 1 . C
H14A .7022(5) .6144(3) .1257(2) .066 Uiso calc R 1 . H
H14B .6097(5) .5274(3) .1497(2) .066 Uiso calc R 1 . H
C15A .4924(5) .5961(4) .0824(2) .0496(13) Uani d . 1 . C
C16A .5239(5) .6387(3) .0355(2) .0560(14) Uani d . 1 . C
H16A .6179(5) .6683(3) .0346(2) .067 Uiso calc R 1 . H
C17A .4158(6) .6390(4) -.0125(2) .0517(13) Uani d . 1 . C
C18A .4427(6) .6868(4) -.0614(2) .0637(15) Uani d . 1 . C
H18A .5345(6) .7190(4) -.0631(2) .076 Uiso calc R 1 . H
C19A .3598(6) .7380(4) -.1599(2) .104(2) Uani d . 1 . C
H19A .2721(6) .7298(4) -.1870(2) .156 Uiso calc R 1 . H
H19B .4450(6) .7068(4) -.1729(2) .156 Uiso calc R 1 . H
H19C .3791(6) .8100(4) -.1534(2) .156 Uiso calc R 1 . H
N1B .1402(4) .3248(3) .5366(2) .0518(11) Uani d . 1 . N
C1B .0499(5) .2568(4) .3692(2) .0540(13) Uani d . 1 . C
C2B .0238(5) .1858(4) .4096(2) .0563(14) Uani d . 1 . C
H2B -.0175(5) .1220(4) .3988(2) .068 Uiso calc R 1 . H
C3B .0567(5) .2067(4) .4642(2) .0561(14) Uani d . 1 . C
H3B .0405(5) .1570(4) .4898(2) .067 Uiso calc R 1 . H
C4B .1160(5) .3048(4) .4817(2) .0495(13) Uani d . 1 . C
C5B .1873(5) .4186(4) .5524(2) .0484(13) Uani d . 1 . C
C6B .1997(6) .4416(4) .6118(2) .0541(13) Uani d . 1 . C
C7B .0855(6) .4104(4) .6395(2) .065(2) Uani d . 1 . C
H7B .0074(6) .3705(4) .6215(2) .078 Uiso calc R 1 . H
C8B .0847(7) .4376(5) .6937(2) .085(2) Uani d . 1 . C
H8B .0062(7) .4171(5) .7121(2) .102 Uiso calc R 1 . H
C9B .2015(9) .4952(5) .7198(2) .091(2) Uani d . 1 . C
H9B .2009(9) .5151(5) .7560(2) .109 Uiso calc R 1 . H
C10B .3193(8) .5240(4) .6936(2) .087(2) Uani d . 1 . C
H10B .3979(8) .5626(4) .7122(2) .105 Uiso calc R 1 . H
C11B .3230(7) .4961(4) .6390(2) .066(2) Uani d . 1 . C
C12B .4528(6) .5213(4) .6098(2) .071(2) Uani d . 1 . C
H12C .4803(6) .4599(4) .5912(2) .085 Uiso calc R 1 . H
H12D .5383(6) .5401(4) .6368(2) .085 Uiso calc R 1 . H
C13B .4233(5) .6090(4) .5678(2) .071(2) Uani d . 1 . C
H13C .4372(5) .6748(4) .5866(2) .085 Uiso calc R 1 . H
H13D .4956(5) .6048(4) .5423(2) .085 Uiso calc R 1 . H
C14B .2640(5) .6035(3) .5363(2) .0588(14) Uani d . 1 . C
H14C .1937(5) .6265(3) .5601(2) .071 Uiso calc R 1 . H
H14D .2568(5) .6509(3) .5056(2) .071 Uiso calc R 1 . H
C15B .2172(5) .4979(3) .5148(2) .0472(12) Uani d . 1 . C
C16B .1952(5) .4750(3) .4611(2) .0513(13) Uani d . 1 . C
H16B .2146(5) .5249(3) .4360(2) .062 Uiso calc R 1 . H
C17B .1435(5) .3768(4) .4418(2) .0475(13) Uani d . 1 . C
C18B .1108(5) .3508(4) .3864(2) .0523(13) Uani d . 1 . C
H18B .1308(5) .3985(4) .3603(2) .063 Uiso calc R 1 . H
C19B .0106(5) .2298(4) .3094(2) .075(2) Uani d . 1 . C
H19D -.0302(5) .1613(4) .3060(2) .112 Uiso calc R 1 . H
H19E .0996(5) .2332(4) .2922(2) .112 Uiso calc R 1 . H
H19F -.0628(5) .2778(4) .2921(2) .112 Uiso calc R 1 . H

loop_
_atom_type_symbol
_atom_type_description
_atom_type_scat_dispersion_real
_atom_type_scat_dispersion_imag
_atom_type_scat_source
C C 0.0033 0.0016 'International Tables Vol C Tables 4.2.6.8 and 6.1.1.4'
H H 0.0000 0.0000 'International Tables Vol C Tables 4.2.6.8 and 6.1.1.4'
N N 0.0061 0.0033 'International Tables Vol C Tables 4.2.6.8 and 6.1.1.4'

loop_
_geom_angle_atom_site_label_1
_geom_angle_atom_site_label_2
_geom_angle_atom_site_label_3
_geom_angle
C5A N1A C4A 116.8(4)
C18A C1A C2A 119.2(5)
C18A C1A C19A 120.7(6)
C2A C1A C19A 120.1(6)
C3A C2A C1A 121.5(5)
C2A C3A C4A 120.7(5)
N1A C4A C17A 123.0(4)
N1A C4A C3A 118.9(5)
C17A C4A C3A 118.0(5)
N1A C5A C15A 124.8(4)
N1A C5A C6A 115.7(4)
C15A C5A C6A 119.5(4)
C7A C6A C11A 119.1(5)
C7A C6A C5A 121.1(4)
C11A C6A C5A 119.8(4)
C8A C7A C6A 120.3(5)
C7A C8A C9A 120.8(5)
C10A C9A C8A 119.2(5)
C9A C10A C11A 121.9(5)
C10A C11A C6A 118.5(4)
C10A C11A C12A 120.7(5)
C6A C11A C12A 120.8(4)
C11A C12A C13A 112.9(4)
C12A C13A C14A 112.5(4)
C15A C14A C13A 112.6(4)
C16A C15A C5A 117.2(4)
C16A C15A C14A 122.3(5)
C5A C15A C14A 120.4(4)
C15A C16A C17A 121.0(5)
C4A C17A C18A 120.6(5)
C4A C17A C16A 117.0(5)
C18A C17A C16A 122.4(5)
C1A C18A C17A 120.0(5)
C5B N1B C4B 117.7(4)
C18B C1B C2B 117.5(4)
C18B C1B C19B 122.2(5)
C2B C1B C19B 120.3(5)
C3B C2B C1B 122.6(5)
C2B C3B C4B 119.8(5)
N1B C4B C17B 123.4(4)
N1B C4B C3B 118.1(4)
C17B C4B C3B 118.4(4)
N1B C5B C15B 123.2(4)
N1B C5B C6B 116.7(4)
C15B C5B C6B 120.0(4)
C7B C6B C11B 120.3(5)
C7B C6B C5B 118.6(5)
C11B C6B C5B 121.1(5)
C6B C7B C8B 121.1(5)
C9B C8B C7B 118.8(6)
C8B C9B C10B 121.1(6)
C9B C10B C11B 120.9(6)
C6B C11B C10B 117.7(6)
C6B C11B C12B 119.8(5)
C10B C11B C12B 122.5(6)
C11B C12B C13B 114.7(4)
C14B C13B C12B 111.5(4)
C15B C14B C13B 114.5(4)
C16B C15B C5B 117.7(4)
C16B C15B C14B 122.7(4)
C5B C15B C14B 119.6(4)
C15B C16B C17B 121.6(4)
C18B C17B C4B 119.6(4)
C18B C17B C16B 123.9(4)
C4B C17B C16B 116.4(4)
C1B C18B C17B 122.1(4)

loop_
_geom_bond_atom_site_label_1
_geom_bond_atom_site_label_2
_geom_bond_site_symmetry_2
_geom_bond_distance
_geom_bond_publ_flag
N1A C5A . 1.327(5) ?
N1A C4A . 1.365(5) ?
C1A C18A . 1.377(6) ?
C1A C2A . 1.410(7) ?
C1A C19A . 1.529(6) ?
C2A C3A . 1.361(6) ?
C3A C4A . 1.413(5) ?
C4A C17A . 1.410(6) ?
C5A C15A . 1.420(6) ?
C5A C6A . 1.487(6) ?
C6A C7A . 1.398(6) ?
C6A C11A . 1.402(6) ?
C7A C8A . 1.374(6) ?
C8A C9A . 1.377(6) ?
C9A C10A . 1.362(6) ?
C10A C11A . 1.395(6) ?
C11A C12A . 1.512(6) ?
C12A C13A . 1.521(6) ?
C13A C14A . 1.540(5) ?
C14A C15A . 1.503(5) ?
C15A C16A . 1.352(5) ?
C16A C17A . 1.416(6) ?
C17A C18A . 1.411(6) ?
N1B C5B . 1.328(5) ?
N1B C4B . 1.365(5) ?
C1B C18B . 1.378(5) ?
C1B C2B . 1.403(6) ?
C1B C19B . 1.507(5) ?
C2B C3B . 1.363(5) ?
C3B C4B . 1.422(6) ?
C4B C17B . 1.406(5) ?
C5B C15B . 1.436(6) ?
C5B C6B . 1.484(6) ?
C6B C7B . 1.374(6) ?
C6B C11B . 1.399(6) ?
C7B C8B . 1.387(6) ?
C8B C9B . 1.369(7) ?
C9B C10B . 1.371(8) ?
C10B C11B . 1.401(7) ?
C11B C12B . 1.493(6) ?
C12B C13B . 1.537(6) ?
C13B C14B . 1.526(6) ?
C14B C15B . 1.506(5) ?
C15B C16B . 1.348(5) ?
C16B C17B . 1.414(5) ?
C17B C18B . 1.398(5) ?

loop_
_geom_torsion_atom_site_label_1
_geom_torsion_atom_site_label_2
_geom_torsion_atom_site_label_3
_geom_torsion_atom_site_label_4
_geom_torsion
C18A C1A C2A C3A 0.6(8)
C19A C1A C2A C3A 179.3(5)
C1A C2A C3A C4A 0.4(7)
C5A N1A C4A C17A 0.0(6)
C5A N1A C4A C3A -177.2(4)
C2A C3A C4A N1A 177.1(4)
C2A C3A C4A C17A -0.2(7)
C4A N1A C5A C15A -2.1(7)
C4A N1A C5A C6A 177.0(4)
N1A C5A C6A C7A 48.8(6)
C15A C5A C6A C7A -132.1(5)
N1A C5A C6A C11A -132.9(4)
C15A C5A C6A C11A 46.3(6)
C11A C6A C7A C8A -2.1(7)
C5A C6A C7A C8A 176.3(4)
C6A C7A C8A C9A 0.7(8)
C7A C8A C9A C10A 1.3(8)
C8A C9A C10A C11A -1.8(8)
C9A C10A C11A C6A 0.3(7)
C9A C10A C11A C12A 179.7(5)
C7A C6A C11A C10A 1.6(6)
C5A C6A C11A C10A -176.9(4)
C7A C6A C11A C12A -177.8(4)
C5A C6A C11A C12A 3.8(6)
C10A C11A C12A C13A 106.3(5)
C6A C11A C12A C13A -74.4(5)
C11A C12A C13A C14A 42.0(5)
C12A C13A C14A C15A 43.6(5)
N1A C5A C15A C16A 1.0(7)
C6A C5A C15A C16A -178.1(4)
N1A C5A C15A C14A -178.0(4)
C6A C5A C15A C14A 3.0(7)
C13A C14A C15A C16A 107.0(5)
C13A C14A C15A C5A -74.1(6)
C5A C15A C16A C17A 2.2(7)
C14A C15A C16A C17A -178.9(4)
N1A C4A C17A C18A -178.1(4)
C3A C4A C17A C18A -1.0(7)
N1A C4A C17A C16A 2.9(6)
C3A C4A C17A C16A -179.9(4)
C15A C16A C17A C4A -4.0(6)
C15A C16A C17A C18A 177.1(4)
C2A C1A C18A C17A -1.7(7)
C19A C1A C18A C17A 179.6(4)
C4A C17A C18A C1A 2.0(7)
C16A C17A C18A C1A -179.2(5)
C18B C1B C2B C3B -0.2(7)
C19B C1B C2B C3B -179.7(4)
C1B C2B C3B C4B 1.8(7)
C5B N1B C4B C17B 2.4(7)
C5B N1B C4B C3B -176.2(4)
C2B C3B C4B N1B 176.7(4)
C2B C3B C4B C17B -2.0(7)
C4B N1B C5B C15B -1.6(7)
C4B N1B C5B C6B 174.6(4)
N1B C5B C6B C7B -43.6(6)
C15B C5B C6B C7B 132.7(5)
N1B C5B C6B C11B 137.9(5)
C15B C5B C6B C11B -45.7(6)
C11B C6B C7B C8B 4.1(7)
C5B C6B C7B C8B -174.3(4)
C6B C7B C8B C9B -1.0(8)
C7B C8B C9B C10B -1.4(9)
C8B C9B C10B C11B 0.6(9)
C7B C6B C11B C10B -4.8(7)
C5B C6B C11B C10B 173.6(4)
C7B C6B C11B C12B 174.5(4)
C5B C6B C11B C12B -7.1(7)
C9B C10B C11B C6B 2.5(8)
C9B C10B C11B C12B -176.8(5)
C6B C11B C12B C13B 75.0(6)
C10B C11B C12B C13B -105.8(5)
C11B C12B C13B C14B -39.1(6)
C12B C13B C14B C15B -47.1(6)
N1B C5B C15B C16B 0.2(7)
C6B C5B C15B C16B -175.9(4)
N1B C5B C15B C14B 177.4(4)
C6B C5B C15B C14B 1.3(7)
C13B C14B C15B C16B -111.5(5)
C13B C14B C15B C5B 71.5(6)
C5B C15B C16B C17B 0.5(7)
C14B C15B C16B C17B -176.6(4)
N1B C4B C17B C18B -177.9(4)
C3B C4B C17B C18B 0.7(6)
N1B C4B C17B C16B -1.7(7)
C3B C4B C17B C16B 176.9(4)
C15B C16B C17B C18B 176.3(4)
C15B C16B C17B C4B 0.2(7)
C2B C1B C18B C17B -1.2(7)
C19B C1B C18B C17B 178.3(4)
C4B C17B C18B C1B 1.0(7)
C16B C17B C18B C1B -175.0(4)

loop_
_cod_related_entry_id
_cod_related_entry_database
_cod_related_entry_code
1 ChemSpider 30652200
